data_3500110
loop_
_publ_author_name
'Thierry Maris'

_publ_section_references
;
Dolomanov, O.V., Bourhis, L.J., Gildea, R.J, Howard, J.A.K. & Puschmann, H.
 (2009), J. Appl. Cryst. 42, 339-341.

Sheldrick, G.M. (2008). Acta Cryst. A64, 112-122.

Sheldrick, G.M. (2015). Acta Cryst. A71, 3-8.
;
_journal_name_full 'Personal communication to COD'
_journal_year 2020
_chemical_formula_moiety 'C9 H10 O3'
_chemical_formula_sum 'C9 H10 O3'
_chemical_formula_weight 166.17
_chemical_name_common 'Ethyl p-hydroxybenzoate'
_chemical_name_systematic 'Ethyl 4-hydroxybenzoate'
_space_group_crystal_system monoclinic
_space_group_IT_number 14
_space_group_name_Hall '-P 2ybc'
_space_group_name_H-M_alt 'P 1 21/c 1'
_atom_sites_solution_hydrogens mixed
_atom_sites_solution_primary dual
_audit_creation_date 2018-02-14...
_audit_creation_method
;
Olex2 1.2
(compiled 2017.08.10 svn.r3458 for OlexSys, GUI svn.r5381)
;
_cell_angle_alpha 90
_cell_angle_beta 109.128(2)
_cell_angle_gamma 90
_cell_formula_units_Z 8
_cell_length_a 11.6586(7)
_cell_length_b 13.1645(8)
_cell_length_c 11.5326(7)
_cell_measurement_reflns_used 9913
_cell_measurement_temperature 150
_cell_measurement_theta_max 60.644
_cell_measurement_theta_min 3.492
_cell_volume 1672.29(18)
_computing_cell_refinement
;
SAINT (2013) V8.37A; Integration Software for Single Crystal Data. 
Bruker AXS Inc., Madison, WI 53719-1173.
;
_computing_data_collection
;
APEX 2 (2013) Bruker AXS Inc., Madison, WI 53719-1173.
;
_computing_data_reduction
;
SAINT (2013) V8.37A; Integration Software for Single Crystal Data. 
Bruker AXS Inc., Madison, WI 53719-1173.
;
_computing_molecular_graphics 'Olex2 (Dolomanov et al., 2009)'
_computing_publication_material 'Olex2 (Dolomanov et al., 2009)'
_computing_structure_refinement 'XL (Sheldrick, 2008)'
_computing_structure_solution 'XT (Sheldrick, 2015)'
_diffrn_ambient_temperature 150
_diffrn_detector 'CMOS Area detector'
_diffrn_detector_area_resol_mean 10.24
_diffrn_detector_type 'Bruker Photon 100 CMOS Detector'
_diffrn_measured_fraction_theta_full 0.999
_diffrn_measured_fraction_theta_max 0.998
_diffrn_measurement_device 'k-geometry diffractometer'
_diffrn_measurement_device_type 'Bruker Venture Metaljet'
_diffrn_measurement_method '\w and \f scans'
_diffrn_radiation_collimation 'Focusing mirrors'
_diffrn_radiation_monochromator 'Helios MX Mirror Optics'
_diffrn_radiation_probe x-ray
_diffrn_radiation_type GaK\a
_diffrn_radiation_wavelength 1.34139
_diffrn_reflns_av_R_equivalents 0.0311
_diffrn_reflns_av_unetI/netI 0.0181
_diffrn_reflns_Laue_measured_fraction_full 0.999
_diffrn_reflns_Laue_measured_fraction_max 0.998
_diffrn_reflns_limit_h_max 15
_diffrn_reflns_limit_h_min -15
_diffrn_reflns_limit_k_max 17
_diffrn_reflns_limit_k_min -16
_diffrn_reflns_limit_l_max 14
_diffrn_reflns_limit_l_min -14
_diffrn_reflns_number 24406
_diffrn_reflns_point_group_measured_fraction_full 0.999
_diffrn_reflns_point_group_measured_fraction_max 0.998
_diffrn_reflns_theta_full 53.594
_diffrn_reflns_theta_max 60.704
_diffrn_reflns_theta_min 3.491
_diffrn_source 'Metal Jet'
_diffrn_source_target Ga
_diffrn_source_type 'Gallium Liquid Metal Jet Source'
_exptl_absorpt_coefficient_mu 0.530
_exptl_absorpt_correction_T_max 0.7519
_exptl_absorpt_correction_T_min 0.6948
_exptl_absorpt_correction_type multi-scan
_exptl_absorpt_process_details
;
SADABS-2016/2 (Bruker,2016/2) was used for absorption correction. 
wR2(int) was 0.0873 before and 0.0469 after correction. 
The Ratio of minimum to maximum transmission is 0.9241. 
The \l/2 correction factor is Not present.'
;
_exptl_crystal_colour 'clear light Colorless'
_exptl_crystal_colour_lustre clear
_exptl_crystal_colour_modifier light
_exptl_crystal_colour_primary colourless
_exptl_crystal_density_diffrn 1.320
_exptl_crystal_description Block
_exptl_crystal_F_000 704
_exptl_crystal_size_max 0.32
_exptl_crystal_size_mid 0.27
_exptl_crystal_size_min 0.24
_exptl_special_details
;
X-ray crystallographic data for I were collected from a single crystal
sample, which was mounted on a loop fiber. Data were collected using
a Bruker Venture diffractometer equipped with a Photon 100 CMOS Detector,
a Helios MX optics and a Kappa goniometer. The crystal-to-detector distance 
was 4.0 cm, and the data collection was carried out in 1024 x 1024 pixel mode.
;
_geom_special_details
;
 All esds (except the esd in the dihedral angle between two l.s. planes)
 are estimated using the full covariance matrix.  The cell esds are taken
 into account individually in the estimation of esds in distances, angles
 and torsion angles; correlations between esds in cell parameters are only
 used when they are defined by crystal symmetry.  An approximate (isotropic)
 treatment of cell esds is used for estimating esds involving l.s. planes.
;
_refine_diff_density_max 0.273
_refine_diff_density_min -0.328
_refine_diff_density_rms 0.102
_refine_ls_extinction_coef 0.086(3)
_refine_ls_extinction_expression Fc^*^=kFc[1+0.001xFc^2^\l^3^/sin(2\q)]^-1/4^
_refine_ls_extinction_method 'SHELXL-2018/1 (Sheldrick 2018)'
_refine_ls_goodness_of_fit_ref 1.121
_refine_ls_hydrogen_treatment mixed
_refine_ls_matrix_type full
_refine_ls_number_parameters 228
_refine_ls_number_reflns 3837
_refine_ls_number_restraints 0
_refine_ls_restrained_S_all 1.121
_refine_ls_R_factor_all 0.0458
_refine_ls_R_factor_gt 0.0449
_refine_ls_shift/su_max 0.000
_refine_ls_shift/su_mean 0.000
_refine_ls_structure_factor_coef Fsqd
_refine_ls_weighting_details 'w=1/[\s^2^(Fo^2^)+(0.0724P)^2^+0.2534P] where P=(Fo^2^+2Fc^2^)/3'
_refine_ls_weighting_scheme calc
_refine_ls_wR_factor_gt 0.1177
_refine_ls_wR_factor_ref 0.1189
_refine_special_details
;
1. Fixed Uiso
 At 1.2 times of:
  All C(H) groups, All C(H,H) groups
 At 1.5 times of:
  All C(H,H,H) groups
2.a Secondary CH2 refined with riding coordinates:
 C8A(H8AA,H8AB), C8B(H8BA,H8BB)
2.b Aromatic/amide H refined with riding coordinates:
 C2A(H2A), C3A(H3A), C5A(H5A), C6A(H6A), C2B(H2B), C3B(H3B), C5B(H5B), C6B(H6B)
2.c Idealised Me refined as rotating group:
 C9A(H9AA,H9AB,H9AC), C9B(H9BA,H9BB,H9BC)
;
_reflns_Friedel_coverage 0.000
_reflns_Friedel_fraction_full .
_reflns_Friedel_fraction_max .
_reflns_number_gt 3672
_reflns_number_total 3837
_reflns_special_details
;
 Reflections were merged by SHELXL according to the crystal
 class for the calculation of statistics and refinement.
 
 _reflns_Friedel_fraction is defined as the number of unique
 Friedel pairs measured divided by the number that would be
 possible theoretically, ignoring centric projections and
 systematic absences.
;
_reflns_threshold_expression 'I > 2\s(I)'
_cod_data_source_file bohet3.cif
_cod_data_source_block bohet3
_cod_database_code 3500110

loop_
_space_group_symop_id
_space_group_symop_operation_xyz
1 'x, y, z'
2 '-x, y+1/2, -z+1/2'
3 '-x, -y, -z'
4 'x, -y-1/2, z-1/2'

loop_
_atom_site_label
_atom_site_type_symbol
_atom_site_fract_x
_atom_site_fract_y
_atom_site_fract_z
_atom_site_U_iso_or_equiv
_atom_site_adp_type
_atom_site_occupancy
_atom_site_site_symmetry_order
_atom_site_calc_flag
_atom_site_refinement_flags_posn
_atom_site_refinement_flags_adp
_atom_site_refinement_flags_occupancy
_atom_site_disorder_assembly
_atom_site_disorder_group
C1A C 0.45187(8) 0.14002(7) 0.83654(9) 0.0254(2) Uani 1 1 d . . . . .
C2A C 0.47989(8) 0.21633(7) 0.76667(8) 0.0249(2) Uani 1 1 d . . . . .
H2A H 0.517506 0.200136 0.709345 0.030 Uiso 1 1 calc R . . . .
C3A C 0.45167(8) 0.31632(7) 0.78264(8) 0.0248(2) Uani 1 1 d . . . . .
H3A H 0.470612 0.367128 0.735887 0.030 Uiso 1 1 calc R . . . .
C4A C 0.39493(7) 0.34176(7) 0.86843(8) 0.0204(2) Uani 1 1 d . . . . .
C5A C 0.36671(8) 0.26442(7) 0.93738(9) 0.0251(2) Uani 1 1 d . . . . .
H5A H 0.328541 0.280478 0.994292 0.030 Uiso 1 1 calc R . . . .
C6A C 0.39471(9) 0.16423(7) 0.92224(10) 0.0302(2) Uani 1 1 d . . . . .
H6A H 0.375623 0.113316 0.968771 0.036 Uiso 1 1 calc R . . . .
C7A C 0.36707(8) 0.44931(7) 0.88443(8) 0.0217(2) Uani 1 1 d . . . . .
C8A C 0.27315(9) 0.56732(7) 0.97992(9) 0.0264(2) Uani 1 1 d . . . . .
H8AA H 0.224126 0.597156 0.902675 0.032 Uiso 1 1 calc R . . . .
H8AB H 0.346210 0.607686 1.013208 0.032 Uiso 1 1 calc R . . . .
C9A C 0.20345(13) 0.56434(9) 1.06817(12) 0.0433(3) Uani 1 1 d . . . . .
H9AA H 0.129664 0.526773 1.032613 0.065 Uiso 1 1 calc GR . . . .
H9AB H 0.184359 0.632370 1.085651 0.065 Uiso 1 1 calc GR . . . .
H9AC H 0.251614 0.531977 1.142841 0.065 Uiso 1 1 calc GR . . . .
O1A O 0.47938(8) 0.04131(5) 0.82607(8) 0.0370(2) Uani 1 1 d . . . . .
O2A O 0.39725(7) 0.52065(5) 0.83330(7) 0.0327(2) Uani 1 1 d . . . . .
O3A O 0.30428(6) 0.46258(5) 0.96128(6) 0.02450(18) Uani 1 1 d . . . . .
C1B C 0.07599(8) 0.20742(7) 0.69211(8) 0.0238(2) Uani 1 1 d . . . . .
C2B C 0.12804(9) 0.23088(7) 0.60208(9) 0.0267(2) Uani 1 1 d . . . . .
H2B H 0.150203 0.179128 0.558780 0.032 Uiso 1 1 calc R . . . .
C3B C 0.14644(8) 0.33121(7) 0.57764(8) 0.0237(2) Uani 1 1 d . . . . .
H3B H 0.180739 0.346592 0.517433 0.028 Uiso 1 1 calc R . . . .
C4B C 0.11413(7) 0.40988(7) 0.64231(8) 0.0199(2) Uani 1 1 d . . . . .
C5B C 0.06213(8) 0.38549(7) 0.73231(8) 0.0220(2) Uani 1 1 d . . . . .
H5B H 0.040330 0.437191 0.775945 0.026 Uiso 1 1 calc R . . . .
C6B C 0.04282(8) 0.28522(7) 0.75702(8) 0.0237(2) Uani 1 1 d . . . . .
H6B H 0.007855 0.269733 0.816678 0.028 Uiso 1 1 calc R . . . .
C7B C 0.13381(7) 0.51759(7) 0.61784(8) 0.0202(2) Uani 1 1 d . . . . .
C8B C 0.21730(8) 0.63364(7) 0.51041(9) 0.0252(2) Uani 1 1 d . . . . .
H8BA H 0.273676 0.666332 0.581832 0.030 Uiso 1 1 calc R . . . .
H8BB H 0.142189 0.672099 0.484940 0.030 Uiso 1 1 calc R . . . .
C9B C 0.27035(10) 0.62862(8) 0.40797(10) 0.0342(2) Uani 1 1 d . . . . .
H9BA H 0.214878 0.594044 0.338957 0.051 Uiso 1 1 calc GR . . . .
H9BB H 0.345947 0.592388 0.435319 0.051 Uiso 1 1 calc GR . . . .
H9BC H 0.284099 0.696236 0.384233 0.051 Uiso 1 1 calc GR . . . .
O1B O 0.05971(7) 0.10816(5) 0.71266(8) 0.0341(2) Uani 1 1 d . . . . .
O2B O 0.09874(6) 0.58984(5) 0.66375(6) 0.02695(18) Uani 1 1 d . . . . .
O3B O 0.19468(6) 0.52937(5) 0.53911(6) 0.02375(18) Uani 1 1 d . . . . .
H1A H 0.5158(16) 0.0371(13) 0.7728(16) 0.058(5) Uiso 1 1 d . . . . .
H1B H 0.0159(16) 0.1058(12) 0.7592(16) 0.054(4) Uiso 1 1 d . . . . .

loop_
_atom_site_aniso_label
_atom_site_aniso_U_11
_atom_site_aniso_U_22
_atom_site_aniso_U_33
_atom_site_aniso_U_23
_atom_site_aniso_U_13
_atom_site_aniso_U_12
C1A 0.0278(4) 0.0212(4) 0.0321(5) -0.0002(3) 0.0163(4) 0.0020(3)
C2A 0.0284(4) 0.0259(5) 0.0259(4) -0.0006(3) 0.0165(3) 0.0017(3)
C3A 0.0299(4) 0.0236(4) 0.0254(4) 0.0015(3) 0.0154(3) 0.0002(3)
C4A 0.0200(4) 0.0219(4) 0.0212(4) -0.0010(3) 0.0092(3) -0.0004(3)
C5A 0.0280(4) 0.0252(5) 0.0284(4) 0.0014(3) 0.0180(3) 0.0017(3)
C6A 0.0383(5) 0.0238(5) 0.0385(5) 0.0052(4) 0.0263(4) 0.0026(4)
C7A 0.0216(4) 0.0230(4) 0.0222(4) -0.0016(3) 0.0097(3) -0.0019(3)
C8A 0.0313(5) 0.0209(4) 0.0298(5) -0.0043(3) 0.0137(4) 0.0007(3)
C9A 0.0670(8) 0.0316(5) 0.0468(6) 0.0013(5) 0.0395(6) 0.0123(5)
O1A 0.0531(5) 0.0209(4) 0.0533(5) 0.0022(3) 0.0396(4) 0.0047(3)
O2A 0.0429(4) 0.0226(3) 0.0437(4) 0.0006(3) 0.0294(3) -0.0014(3)
O3A 0.0305(3) 0.0211(3) 0.0271(3) -0.0021(2) 0.0165(3) 0.0011(2)
C1B 0.0254(4) 0.0204(4) 0.0292(4) 0.0011(3) 0.0138(3) -0.0005(3)
C2B 0.0322(5) 0.0214(4) 0.0338(5) -0.0030(3) 0.0208(4) -0.0002(3)
C3B 0.0265(4) 0.0235(4) 0.0272(4) -0.0014(3) 0.0169(3) -0.0009(3)
C4B 0.0194(4) 0.0207(4) 0.0209(4) -0.0004(3) 0.0086(3) 0.0004(3)
C5B 0.0244(4) 0.0227(4) 0.0214(4) -0.0010(3) 0.0111(3) 0.0020(3)
C6B 0.0268(4) 0.0252(4) 0.0235(4) 0.0018(3) 0.0144(3) 0.0008(3)
C7B 0.0199(4) 0.0222(4) 0.0196(4) -0.0007(3) 0.0079(3) 0.0008(3)
C8B 0.0291(4) 0.0196(4) 0.0298(4) 0.0007(3) 0.0137(4) -0.0025(3)
C9B 0.0403(5) 0.0307(5) 0.0405(5) 0.0055(4) 0.0254(4) -0.0007(4)
O1B 0.0472(4) 0.0203(4) 0.0480(4) 0.0014(3) 0.0337(4) -0.0016(3)
O2B 0.0342(4) 0.0214(3) 0.0310(4) -0.0020(2) 0.0185(3) 0.0019(2)
O3B 0.0293(3) 0.0195(3) 0.0279(3) -0.0003(2) 0.0169(3) -0.0011(2)

loop_
_atom_type_symbol
_atom_type_description
_atom_type_scat_dispersion_real
_atom_type_scat_dispersion_imag
_atom_type_scat_source
C C 0.0140 0.0070 'International Tables Vol C Tables 4.2.6.8 and 6.1.1.4'
H H 0.0000 0.0000 'International Tables Vol C Tables 4.2.6.8 and 6.1.1.4'
O O 0.0390 0.0250 'International Tables Vol C Tables 4.2.6.8 and 6.1.1.4'

loop_
_geom_angle_atom_site_label_1
_geom_angle_atom_site_label_2
_geom_angle_atom_site_label_3
_geom_angle
_geom_angle_site_symmetry_1
_geom_angle_site_symmetry_3
C2A C1A C6A 120.09(8) . .
O1A C1A C2A 122.27(8) . .
O1A C1A C6A 117.63(8) . .
C1A C2A H2A 120.1 . .
C3A C2A C1A 119.89(8) . .
C3A C2A H2A 120.1 . .
C2A C3A H3A 119.7 . .
C2A C3A C4A 120.66(8) . .
C4A C3A H3A 119.7 . .
C3A C4A C7A 119.46(8) . .
C5A C4A C3A 118.86(8) . .
C5A C4A C7A 121.69(8) . .
C4A C5A H5A 119.5 . .
C6A C5A C4A 120.93(8) . .
C6A C5A H5A 119.5 . .
C1A C6A H6A 120.2 . .
C5A C6A C1A 119.56(8) . .
C5A C6A H6A 120.2 . .
O2A C7A C4A 124.55(8) . .
O2A C7A O3A 121.90(8) . .
O3A C7A C4A 113.55(7) . .
H8AA C8A H8AB 108.6 . .
C9A C8A H8AA 110.3 . .
C9A C8A H8AB 110.3 . .
O3A C8A H8AA 110.3 . .
O3A C8A H8AB 110.3 . .
O3A C8A C9A 106.98(8) . .
C8A C9A H9AA 109.5 . .
C8A C9A H9AB 109.5 . .
C8A C9A H9AC 109.5 . .
H9AA C9A H9AB 109.5 . .
H9AA C9A H9AC 109.5 . .
H9AB C9A H9AC 109.5 . .
C1A O1A H1A 108.3(11) . .
C7A O3A C8A 116.04(7) . .
C6B C1B C2B 120.01(8) . .
O1B C1B C2B 117.62(8) . .
O1B C1B C6B 122.37(8) . .
C1B C2B H2B 120.1 . .
C3B C2B C1B 119.79(8) . .
C3B C2B H2B 120.1 . .
C2B C3B H3B 119.6 . .
C2B C3B C4B 120.80(8) . .
C4B C3B H3B 119.6 . .
C3B C4B C5B 118.91(8) . .
C3B C4B C7B 121.52(8) . .
C5B C4B C7B 119.57(8) . .
C4B C5B H5B 119.7 . .
C6B C5B C4B 120.69(8) . .
C6B C5B H5B 119.7 . .
C1B C6B H6B 120.1 . .
C5B C6B C1B 119.80(8) . .
C5B C6B H6B 120.1 . .
O2B C7B C4B 124.67(8) . .
O2B C7B O3B 122.22(8) . .
O3B C7B C4B 113.11(7) . .
H8BA C8B H8BB 108.6 . .
C9B C8B H8BA 110.4 . .
C9B C8B H8BB 110.4 . .
O3B C8B H8BA 110.4 . .
O3B C8B H8BB 110.4 . .
O3B C8B C9B 106.79(7) . .
C8B C9B H9BA 109.5 . .
C8B C9B H9BB 109.5 . .
C8B C9B H9BC 109.5 . .
H9BA C9B H9BB 109.5 . .
H9BA C9B H9BC 109.5 . .
H9BB C9B H9BC 109.5 . .
C1B O1B H1B 107.0(11) . .
C7B O3B C8B 116.19(7) . .

loop_
_geom_bond_atom_site_label_1
_geom_bond_atom_site_label_2
_geom_bond_distance
_geom_bond_site_symmetry_2
C1A C2A 1.3920(12) .
C1A C6A 1.3979(12) .
C1A O1A 1.3533(11) .
C2A H2A 0.9300 .
C2A C3A 1.3837(13) .
C3A H3A 0.9300 .
C3A C4A 1.3991(12) .
C4A C5A 1.3958(12) .
C4A C7A 1.4777(12) .
C5A H5A 0.9300 .
C5A C6A 1.3836(13) .
C6A H6A 0.9300 .
C7A O2A 1.2204(11) .
C7A O3A 1.3331(10) .
C8A H8AA 0.9700 .
C8A H8AB 0.9700 .
C8A C9A 1.4965(13) .
C8A O3A 1.4596(10) .
C9A H9AA 0.9600 .
C9A H9AB 0.9600 .
C9A H9AC 0.9600 .
O1A H1A 0.855(19) .
C1B C2B 1.3981(12) .
C1B C6B 1.3958(12) .
C1B O1B 1.3525(11) .
C2B H2B 0.9300 .
C2B C3B 1.3819(12) .
C3B H3B 0.9300 .
C3B C4B 1.3982(12) .
C4B C5B 1.4001(11) .
C4B C7B 1.4783(12) .
C5B H5B 0.9300 .
C5B C6B 1.3843(12) .
C6B H6B 0.9300 .
C7B O2B 1.2223(11) .
C7B O3B 1.3321(10) .
C8B H8BA 0.9700 .
C8B H8BB 0.9700 .
C8B C9B 1.5038(13) .
C8B O3B 1.4562(10) .
C9B H9BA 0.9600 .
C9B H9BB 0.9600 .
C9B H9BC 0.9600 .
O1B H1B 0.854(19) .

loop_
_geom_torsion_atom_site_label_1
_geom_torsion_atom_site_label_2
_geom_torsion_atom_site_label_3
_geom_torsion_atom_site_label_4
_geom_torsion
_geom_torsion_site_symmetry_1
_geom_torsion_site_symmetry_2
_geom_torsion_site_symmetry_3
_geom_torsion_site_symmetry_4
C1A C2A C3A C4A -0.08(14) . . . .
C2A C1A C6A C5A -0.26(15) . . . .
C2A C3A C4A C5A -0.29(14) . . . .
C2A C3A C4A C7A 179.35(8) . . . .
C3A C4A C5A C6A 0.39(14) . . . .
C3A C4A C7A O2A -5.10(14) . . . .
C3A C4A C7A O3A 174.78(8) . . . .
C4A C5A C6A C1A -0.12(15) . . . .
C4A C7A O3A C8A -179.49(7) . . . .
C5A C4A C7A O2A 174.53(9) . . . .
C5A C4A C7A O3A -5.59(12) . . . .
C6A C1A C2A C3A 0.36(14) . . . .
C7A C4A C5A C6A -179.24(9) . . . .
C9A C8A O3A C7A 179.86(8) . . . .
O1A C1A C2A C3A -178.83(9) . . . .
O1A C1A C6A C5A 178.96(9) . . . .
O2A C7A O3A C8A 0.39(12) . . . .
C1B C2B C3B C4B 0.30(14) . . . .
C2B C1B C6B C5B -0.28(14) . . . .
C2B C3B C4B C5B -0.26(13) . . . .
C2B C3B C4B C7B 179.65(8) . . . .
C3B C4B C5B C6B -0.05(13) . . . .
C3B C4B C7B O2B 173.72(8) . . . .
C3B C4B C7B O3B -6.21(12) . . . .
C4B C5B C6B C1B 0.32(14) . . . .
C4B C7B O3B C8B 179.90(7) . . . .
C5B C4B C7B O2B -6.37(13) . . . .
C5B C4B C7B O3B 173.70(7) . . . .
C6B C1B C2B C3B -0.02(14) . . . .
C7B C4B C5B C6B -179.96(8) . . . .
C9B C8B O3B C7B -172.14(8) . . . .
O1B C1B C2B C3B 179.95(8) . . . .
O1B C1B C6B C5B 179.75(8) . . . .
O2B C7B O3B C8B -0.03(12) . . . .

_cod_database_fobs_code 3500110
